data_7135139
loop_
_publ_author_name
'Palui, Prasenjit'
'Bollenbeck, Matthias'
'Langellotti, Vincenzo'
'Schnakenburg, Gregor'
'Gomila, Rosa M.'
'Frontera, Antonio'
'Bismuto, Alessandro'

_publ_section_title
;
 Synthesis and reactivity of a small distibacycle featuring an Au-Sb
 bimetallic linkage.
;
_journal_issue 97
_journal_name_full 'Chemical communications (Cambridge, England)'
_journal_page_first 19309
_journal_page_last 19312
_journal_paper_doi 10.1039/d5cc04941e
_journal_volume 61
_journal_year 2025
_chemical_formula_moiety 'C51 H107 Au Cl N Sb2 Si9, C5 H12'
_chemical_formula_sum 'C56 H119 Au Cl N Sb2 Si9'
_chemical_formula_weight 1535.24
_chemical_name_systematic MB080
_space_group_crystal_system monoclinic
_space_group_IT_number 14
_space_group_name_Hall '-P 2yn'
_space_group_name_H-M_alt 'P 1 21/n 1'
_atom_sites_solution_hydrogens geom
_atom_sites_solution_primary dual
_audit_creation_date 2024-08-20
_audit_creation_method
;
Olex2 1.5
(compiled 2023.03.06 svn.rbb2c1857 for OlexSys, GUI svn.r6748)
;
_audit_update_record
;
2025-08-13 deposited with the CCDC.	2025-11-03 downloaded from the CCDC.
;
_cell_angle_alpha 90
_cell_angle_beta 100.6480(10)
_cell_angle_gamma 90
_cell_formula_units_Z 4
_cell_length_a 18.0962(2)
_cell_length_b 23.3405(3)
_cell_length_c 18.1023(2)
_cell_measurement_reflns_used 187593
_cell_measurement_temperature 100
_cell_measurement_theta_max 29.66
_cell_measurement_theta_min 2.09
_cell_volume 7514.29(15)
_computing_cell_refinement 'X-Area Recipe 2.0.1 (STOE, 2023)'
_computing_data_collection 'X-Area WinXpose 2.0.29.0 (STOE, 2023)'
_computing_data_reduction
;
X-Area Integrate 2.5.15.0 (STOE, 2023)
X-Area LANA 2.7.12 (STOE, 2023)
;
_computing_molecular_graphics 'Olex2 1.5 (Dolomanov et al., 2009)'
_computing_publication_material 'Olex2 1.5 (Dolomanov et al., 2009)'
_computing_structure_refinement 'XL  (Sheldrick, 2008)'
_computing_structure_solution 'SHELXT 2018/2 (Sheldrick, 2018)'
_diffrn_ambient_temperature 100
_diffrn_detector 'image plate (34 cm diameter)'
_diffrn_detector_area_resol_mean 6.67
_diffrn_detector_type 'STOE Imaging Plate'
_diffrn_measured_fraction_theta_full 0.996
_diffrn_measured_fraction_theta_max 0.992
_diffrn_measurement_device '2-circle diffractometer'
_diffrn_measurement_device_type 'STOE IPDS 2T'
_diffrn_measurement_method 'rotation method, \w scans'
_diffrn_radiation_collimation '0.5 mm diameter'
_diffrn_radiation_monochromator 'plane graphite'
_diffrn_radiation_polarisn_norm 0
_diffrn_radiation_type 'Mo K\a'
_diffrn_radiation_wavelength 0.71073
_diffrn_reflns_av_R_equivalents 0.0722
_diffrn_reflns_av_unetI/netI 0.0238
_diffrn_reflns_Laue_measured_fraction_full 0.996
_diffrn_reflns_Laue_measured_fraction_max 0.992
_diffrn_reflns_limit_h_max 25
_diffrn_reflns_limit_h_min -25
_diffrn_reflns_limit_k_max 32
_diffrn_reflns_limit_k_min -32
_diffrn_reflns_limit_l_max 25
_diffrn_reflns_limit_l_min -24
_diffrn_reflns_number 183393
_diffrn_reflns_point_group_measured_fraction_full 0.996
_diffrn_reflns_point_group_measured_fraction_max 0.992
_diffrn_reflns_theta_full 25.242
_diffrn_reflns_theta_max 29.707
_diffrn_reflns_theta_min 2.087
_diffrn_source 'Anton Paar Primux50'
_diffrn_source_current 0.830
_diffrn_source_power 0.050
_diffrn_source_voltage 60
_exptl_absorpt_coefficient_mu 2.872
_exptl_absorpt_correction_T_max 0.6240
_exptl_absorpt_correction_T_min 0.4962
_exptl_absorpt_correction_type multi-scan
_exptl_absorpt_process_details
;
STOE LANA, absorption correction by scaling of reflection intensities.
J. Koziskova, F. Hahn, J. Richter, J. Kozisek, "Comparison of different
absorption corrections on the model structure of tetrakis(\m~2~-acetato)-
diaqua-di-copper(II)", Acta Chimica Slovaca, vol. 9, no. 2, 2016, pp. 136 - 140.
Afterwards a spherical absorption correction was performed within STOE LANA.
;
_exptl_crystal_colour red
_exptl_crystal_colour_primary red
_exptl_crystal_density_diffrn 1.357
_exptl_crystal_density_method 'not measured'
_exptl_crystal_description 'ashlar block'
_exptl_crystal_F_000 3144
_exptl_crystal_size_max 0.16
_exptl_crystal_size_mid 0.1
_exptl_crystal_size_min 0.06
_refine_diff_density_max 2.456
_refine_diff_density_min -0.787
_refine_diff_density_rms 0.142
_refine_ls_extinction_method none
_refine_ls_goodness_of_fit_ref 1.141
_refine_ls_hydrogen_treatment constr
_refine_ls_matrix_type full
_refine_ls_number_parameters 745
_refine_ls_number_reflns 21177
_refine_ls_number_restraints 599
_refine_ls_restrained_S_all 1.140
_refine_ls_R_factor_all 0.0468
_refine_ls_R_factor_gt 0.0453
_refine_ls_shift/su_max 0.003
_refine_ls_shift/su_mean 0.000
_refine_ls_structure_factor_coef Fsqd
_refine_ls_weighting_details 'w=1/[\s^2^(Fo^2^)+(0.0499P)^2^+56.9619P] where P=(Fo^2^+2Fc^2^)/3'
_refine_ls_weighting_scheme calc
_refine_ls_wR_factor_gt 0.1254
_refine_ls_wR_factor_ref 0.1268
_reflns_Friedel_coverage 0.000
_reflns_number_gt 20647
_reflns_number_total 21177
_reflns_threshold_expression 'I > 2\s(I)'
_cod_data_source_file d5cc04941e2.cif
_cod_data_source_block 2a
_cod_depositor_comments 'Adding full bibliography for 7135139--7135140.cif.'
_cod_database_code 7135139
_shelx_shelxl_version_number 2019/1
_shelx_space_group_comment
;
The symmetry employed for this shelxl refinement is uniquely defined
by the following loop, which should always be used as a source of
symmetry information in preference to the above space-group names.
They are only intended as comments.
;
_shelx_estimated_absorpt_t_max 0.847
_shelx_estimated_absorpt_t_min 0.657
_olex2_refinement_description
;
1. Twinned data refinement
 Scales: 0.8979(5)
 0.1021(5)
2. Fixed Uiso
 At 1.2 times of:
  All C(H) groups, All C(H,H) groups
 At 1.5 times of:
  All C(H,H,H) groups
3. Restrained distances
 C57-C58 = C58-C59 = C59-C60 = C60-C61
 1.52 with sigma of 0.02
 C52-C53 = C53-C54 = C54-C55 = C55-C56
 1.52 with sigma of 0.02
 C57-C59 = C58-C60 = C59-C61
 2.54 with sigma of 0.04
 C52-C54 = C53-C55 = C54-C56
 2.54 with sigma of 0.04
4. Uiso/Uaniso restraints and constraints
C52 \\sim C53 \\sim C54 \\sim C55 \\sim C56: within 2A with sigma of 0.001 and
sigma for terminal atoms of 0.002 within 2A
5. Rigid body (RIGU) restrains
 All non-hydrogen atoms
 with sigma for 1-2 distances of 0.001 and sigma for 1-3 distances of 0.001
6. Others
 Sof(C39A)=Sof(H39D)=Sof(H39E)=Sof(H39F)=Sof(C40A)=Sof(H40D)=Sof(H40E)=
 Sof(H40F)=Sof(C41A)=Sof(H41D)=Sof(H41E)=Sof(H41F)=1-FVAR(1)
 Sof(C39)=Sof(H39A)=Sof(H39B)=Sof(H39C)=Sof(C40)=Sof(H40A)=Sof(H40B)=Sof(H40C)=
 Sof(C41)=Sof(H41A)=Sof(H41B)=Sof(H41C)=FVAR(1)
 Fixed Sof: C52(0.5) H52A(0.5) H52B(0.5) H52C(0.5) C53(0.5) H53A(0.5)
 H53B(0.5) C54(0.5) H54A(0.5) H54B(0.5) C55(0.5) H55A(0.5) H55B(0.5) C56(0.5)
 H56A(0.5) H56B(0.5) H56C(0.5) C57(0.5) H57A(0.5) H57B(0.5) H57C(0.5) C58(0.5)
 H58A(0.5) H58B(0.5) C59(0.5) H59A(0.5) H59B(0.5) C60(0.5) H60A(0.5) H60B(0.5)
 C61(0.5) H61A(0.5) H61B(0.5) H61C(0.5)
7.a Ternary CH refined with riding coordinates:
 C7(H7), C18(H18), C31(H31), C42(H42)
7.b Secondary CH2 refined with riding coordinates:
 C53(H53A,H53B), C54(H54A,H54B), C55(H55A,H55B), C58(H58A,H58B), C59(H59A,
 H59B), C60(H60A,H60B)
7.c Aromatic/amide H refined with riding coordinates:
 C3(H3), C5(H5), C27(H27), C29(H29)
7.d Idealised Me refined as rotating group:
 C8(H8A,H8B,H8C), C9(H9A,H9B,H9C), C10(H10A,H10B,H10C), C11(H11A,H11B,H11C),
 C12(H12A,H12B,H12C), C13(H13A,H13B,H13C), C15(H15A,H15B,H15C), C16(H16A,H16B,
 H16C), C17(H17A,H17B,H17C), C19(H19A,H19B,H19C), C20(H20A,H20B,H20C), C21(H21A,
 H21B,H21C), C22(H22A,H22B,H22C), C23(H23A,H23B,H23C), C24(H24A,H24B,H24C),
 C32(H32A,H32B,H32C), C33(H33A,H33B,H33C), C34(H34A,H34B,H34C), C35(H35A,H35B,
 H35C), C36(H36A,H36B,H36C), C37(H37A,H37B,H37C), C39(H39A,H39B,H39C),
 C39A(H39D,H39E,H39F), C40(H40A,H40B,H40C), C40A(H40D,H40E,H40F), C41(H41A,H41B,
 H41C), C41A(H41D,H41E,H41F), C43(H43A,H43B,H43C), C44(H44A,H44B,H44C),
 C45(H45A,H45B,H45C), C46(H46A,H46B,H46C), C47(H47A,H47B,H47C), C48(H48A,H48B,
 H48C), C49(H49A,H49B,H49C), C50(H50A,H50B,H50C), C51(H51A,H51B,H51C), C52(H52A,
 H52B,H52C), C56(H56A,H56B,H56C), C57(H57A,H57B,H57C), C61(H61A,H61B,H61C)
;
_olex2_submission_special_instructions 'No special instructions were received'

loop_
_space_group_symop_operation_xyz
'x, y, z'
'-x+1/2, y+1/2, -z+1/2'
'-x, -y, -z'
'x-1/2, -y-1/2, z-1/2'

loop_
_atom_site_label
_atom_site_type_symbol
_atom_site_fract_x
_atom_site_fract_y
_atom_site_fract_z
_atom_site_U_iso_or_equiv
_atom_site_adp_type
_atom_site_occupancy
_atom_site_site_symmetry_order
_atom_site_calc_flag
_atom_site_refinement_flags_posn
_atom_site_refinement_flags_adp
_atom_site_refinement_flags_occupancy
_atom_site_disorder_assembly
_atom_site_disorder_group
Au Au 0.57404(2) 0.70955(2) 0.47345(2) 0.01669(5) Uani 1 1 d . . . . .
Sb1 Sb 0.67703(2) 0.74884(2) 0.40224(2) 0.01332(6) Uani 1 1 d . . . . .
Sb2 Sb 0.70337(2) 0.70109(2) 0.56456(2) 0.01496(7) Uani 1 1 d . . . . .
Cl Cl 0.44910(8) 0.68617(7) 0.46745(9) 0.0303(3) Uani 1 1 d . . . . .
Si9 Si 0.54241(9) 0.58493(7) 0.30167(9) 0.0208(3) Uani 1 1 d . . . . .
Si2 Si 0.66255(9) 0.53671(6) 0.44121(9) 0.0198(3) Uani 1 1 d . . . . .
Si3 Si 0.67072(9) 0.79369(6) 0.18530(9) 0.0205(3) Uani 1 1 d . . . . .
Si4 Si 0.84878(9) 0.78639(6) 0.22896(9) 0.0212(3) Uani 1 1 d . . . . .
Si5 Si 0.56481(9) 0.87975(6) 0.54863(9) 0.0196(3) Uani 1 1 d . . . . .
Si6 Si 0.74167(9) 0.90491(7) 0.55186(8) 0.0207(3) Uani 1 1 d . . . . .
Si7 Si 0.63481(9) 0.64421(7) 0.76180(9) 0.0227(3) Uani 1 1 d . . . . .
Si8 Si 0.81570(9) 0.65838(7) 0.81051(8) 0.0212(3) Uani 1 1 d . . . . .
Si1 Si 0.86000(9) 0.72843(7) 0.49835(9) 0.0226(3) Uani 1 1 d . . . . .
N N 0.7642(2) 0.7374(2) 0.4914(2) 0.0179(7) Uani 1 1 d . . . . .
C1 C 0.7029(3) 0.6830(2) 0.3262(3) 0.0135(7) Uani 1 1 d . . . . .
C2 C 0.6890(3) 0.6235(2) 0.3319(3) 0.0156(7) Uani 1 1 d . . . . .
C3 C 0.7259(3) 0.5853(2) 0.2906(3) 0.0199(9) Uani 1 1 d . . . . .
H3 H 0.719734 0.545272 0.296988 0.024 Uiso 1 1 calc R U . . .
C4 C 0.7707(4) 0.6036(2) 0.2414(3) 0.0251(9) Uani 1 1 d . . . . .
C5 C 0.7759(3) 0.6624(2) 0.2295(3) 0.0212(9) Uani 1 1 d . . . . .
H5 H 0.801713 0.675560 0.191594 0.025 Uiso 1 1 calc R U . . .
C6 C 0.7442(3) 0.7027(2) 0.2718(3) 0.0166(8) Uani 1 1 d . . . . .
C7 C 0.6320(3) 0.5979(2) 0.3732(3) 0.0177(7) Uani 1 1 d . . . . .
H7 H 0.618898 0.629771 0.405436 0.021 Uiso 1 1 calc R U . . .
C8 C 0.5103(4) 0.6549(3) 0.2586(4) 0.0300(11) Uani 1 1 d . . . . .
H8A H 0.497984 0.680655 0.297344 0.045 Uiso 1 1 calc R U . . .
H8B H 0.465538 0.649104 0.219626 0.045 Uiso 1 1 calc R U . . .
H8C H 0.550379 0.671946 0.236032 0.045 Uiso 1 1 calc R U . . .
C9 C 0.4674(4) 0.5546(3) 0.3482(4) 0.0311(11) Uani 1 1 d . . . . .
H9A H 0.483542 0.517260 0.370065 0.047 Uiso 1 1 calc R U . . .
H9B H 0.421069 0.550015 0.310936 0.047 Uiso 1 1 calc R U . . .
H9C H 0.458208 0.580683 0.387943 0.047 Uiso 1 1 calc R U . . .
C10 C 0.5571(4) 0.5356(3) 0.2246(4) 0.0316(11) Uani 1 1 d . . . . .
H10A H 0.597092 0.550808 0.200222 0.047 Uiso 1 1 calc R U . . .
H10B H 0.510422 0.532551 0.187519 0.047 Uiso 1 1 calc R U . . .
H10C H 0.571628 0.497694 0.245513 0.047 Uiso 1 1 calc R U . . .
C11 C 0.7645(4) 0.5423(3) 0.4818(4) 0.0315(11) Uani 1 1 d . . . . .
H11A H 0.793675 0.540217 0.441377 0.047 Uiso 1 1 calc R U . . .
H11B H 0.779085 0.510794 0.517236 0.047 Uiso 1 1 calc R U . . .
H11C H 0.774395 0.578974 0.508238 0.047 Uiso 1 1 calc R U . . .
C12 C 0.6083(4) 0.5415(3) 0.5192(3) 0.0262(10) Uani 1 1 d . . . . .
H12A H 0.627520 0.573461 0.552432 0.039 Uiso 1 1 calc R U . . .
H12B H 0.613822 0.505712 0.547938 0.039 Uiso 1 1 calc R U . . .
H12C H 0.555032 0.547986 0.498240 0.039 Uiso 1 1 calc R U . . .
C13 C 0.6470(4) 0.4642(3) 0.3974(4) 0.0312(11) Uani 1 1 d . . . . .
H13A H 0.593200 0.458668 0.378082 0.047 Uiso 1 1 calc R U . . .
H13B H 0.664810 0.434837 0.435147 0.047 Uiso 1 1 calc R U . . .
H13C H 0.674758 0.461141 0.355931 0.047 Uiso 1 1 calc R U . . .
C14 C 0.8171(4) 0.5615(3) 0.2019(4) 0.0355(10) Uani 1 1 d . . . . .
C15 C 0.8017(5) 0.4997(3) 0.2206(5) 0.0417(14) Uani 1 1 d . . . . .
H15A H 0.815061 0.493917 0.275112 0.063 Uiso 1 1 calc R U . . .
H15B H 0.831947 0.474083 0.195248 0.063 Uiso 1 1 calc R U . . .
H15C H 0.748251 0.491155 0.203656 0.063 Uiso 1 1 calc R U . . .
C16 C 0.7989(6) 0.5698(4) 0.1176(5) 0.0488(15) Uani 1 1 d . . . . .
H16A H 0.745624 0.561193 0.099195 0.073 Uiso 1 1 calc R U . . .
H16B H 0.829976 0.543898 0.093550 0.073 Uiso 1 1 calc R U . . .
H16C H 0.809216 0.609507 0.105313 0.073 Uiso 1 1 calc R U . . .
C17 C 0.9008(5) 0.5744(3) 0.2299(5) 0.0444(13) Uani 1 1 d . . . . .
H17A H 0.931382 0.546672 0.208188 0.067 Uiso 1 1 calc R U . . .
H17B H 0.912338 0.571604 0.284870 0.067 Uiso 1 1 calc R U . . .
H17C H 0.912183 0.613213 0.214577 0.067 Uiso 1 1 calc R U . . .
C18 C 0.7549(3) 0.7661(2) 0.2557(3) 0.0190(7) Uani 1 1 d . . . . .
H18 H 0.753281 0.786659 0.303872 0.023 Uiso 1 1 calc R U . . .
C19 C 0.5894(4) 0.8074(3) 0.2327(3) 0.0275(10) Uani 1 1 d . . . . .
H19A H 0.573280 0.771272 0.252324 0.041 Uiso 1 1 calc R U . . .
H19B H 0.547825 0.823740 0.196501 0.041 Uiso 1 1 calc R U . . .
H19C H 0.604474 0.834347 0.274277 0.041 Uiso 1 1 calc R U . . .
C20 C 0.6431(4) 0.7408(3) 0.1080(4) 0.0341(12) Uani 1 1 d . . . . .
H20A H 0.628027 0.704797 0.128886 0.051 Uiso 1 1 calc R U . . .
H20B H 0.685823 0.733707 0.082978 0.051 Uiso 1 1 calc R U . . .
H20C H 0.600843 0.756014 0.071507 0.051 Uiso 1 1 calc R U . . .
C21 C 0.6882(4) 0.8650(3) 0.1443(4) 0.0311(11) Uani 1 1 d . . . . .
H21A H 0.729317 0.861533 0.116159 0.047 Uiso 1 1 calc R U . . .
H21B H 0.701937 0.892957 0.184927 0.047 Uiso 1 1 calc R U . . .
H21C H 0.642532 0.877765 0.110507 0.047 Uiso 1 1 calc R U . . .
C22 C 0.8497(4) 0.7794(3) 0.1259(3) 0.0292(11) Uani 1 1 d . . . . .
H22A H 0.843580 0.739006 0.111126 0.044 Uiso 1 1 calc R U . . .
H22B H 0.897691 0.793610 0.115425 0.044 Uiso 1 1 calc R U . . .
H22C H 0.808375 0.801843 0.097215 0.044 Uiso 1 1 calc R U . . .
C23 C 0.8662(4) 0.8624(3) 0.2608(4) 0.0266(10) Uani 1 1 d . . . . .
H23A H 0.867858 0.864705 0.315113 0.040 Uiso 1 1 calc R U . . .
H23B H 0.825659 0.886799 0.234620 0.040 Uiso 1 1 calc R U . . .
H23C H 0.914363 0.875352 0.249275 0.040 Uiso 1 1 calc R U . . .
C24 C 0.9292(4) 0.7423(3) 0.2781(4) 0.0277(10) Uani 1 1 d . . . . .
H24A H 0.917024 0.701559 0.270530 0.042 Uiso 1 1 calc R U . . .
H24B H 0.938342 0.751036 0.331977 0.042 Uiso 1 1 calc R U . . .
H24C H 0.974307 0.751189 0.257584 0.042 Uiso 1 1 calc R U . . .
C25 C 0.6998(3) 0.7637(2) 0.6522(3) 0.0160(7) Uani 1 1 d . . . . .
C26 C 0.6844(3) 0.8231(2) 0.6432(3) 0.0167(7) Uani 1 1 d . . . . .
C27 C 0.6847(3) 0.8568(2) 0.7070(3) 0.0197(8) Uani 1 1 d . . . . .
H27 H 0.674326 0.896564 0.700418 0.024 Uiso 1 1 calc R U . . .
C28 C 0.6995(3) 0.8349(2) 0.7797(3) 0.0236(8) Uani 1 1 d . . . . .
C29 C 0.7138(3) 0.7765(2) 0.7873(3) 0.0201(8) Uani 1 1 d . . . . .
H29 H 0.724486 0.760560 0.836458 0.024 Uiso 1 1 calc R U . . .
C30 C 0.7130(3) 0.7402(2) 0.7259(3) 0.0169(8) Uani 1 1 d . . . . .
C31 C 0.6657(3) 0.8527(2) 0.5681(3) 0.0174(7) Uani 1 1 d . . . . .
H31 H 0.666779 0.821585 0.530339 0.021 Uiso 1 1 calc R U . . .
C32 C 0.5024(4) 0.8258(3) 0.5810(4) 0.0310(11) Uani 1 1 d . . . . .
H32A H 0.503288 0.790336 0.552227 0.047 Uiso 1 1 calc R U . . .
H32B H 0.450868 0.840670 0.573388 0.047 Uiso 1 1 calc R U . . .
H32C H 0.519997 0.817927 0.634562 0.047 Uiso 1 1 calc R U . . .
C33 C 0.5386(4) 0.8925(3) 0.4448(4) 0.0326(12) Uani 1 1 d . . . . .
H33A H 0.567605 0.924916 0.430781 0.049 Uiso 1 1 calc R U . . .
H33B H 0.484764 0.901239 0.431587 0.049 Uiso 1 1 calc R U . . .
H33C H 0.549634 0.858159 0.417719 0.049 Uiso 1 1 calc R U . . .
C34 C 0.5468(4) 0.9476(3) 0.5968(4) 0.0315(12) Uani 1 1 d . . . . .
H34A H 0.561883 0.942845 0.651254 0.047 Uiso 1 1 calc R U . . .
H34B H 0.493163 0.956948 0.584463 0.047 Uiso 1 1 calc R U . . .
H34C H 0.576027 0.978765 0.579858 0.047 Uiso 1 1 calc R U . . .
C35 C 0.7532(4) 0.9009(3) 0.4513(3) 0.0266(10) Uani 1 1 d . . . . .
H35A H 0.768206 0.861940 0.440047 0.040 Uiso 1 1 calc R U . . .
H35B H 0.792002 0.928050 0.442685 0.040 Uiso 1 1 calc R U . . .
H35C H 0.705436 0.910453 0.418469 0.040 Uiso 1 1 calc R U . . .
C36 C 0.7209(4) 0.9818(3) 0.5698(4) 0.0315(11) Uani 1 1 d . . . . .
H36A H 0.710733 0.985819 0.620923 0.047 Uiso 1 1 calc R U . . .
H36B H 0.676809 0.994343 0.533516 0.047 Uiso 1 1 calc R U . . .
H36C H 0.764297 1.005534 0.564484 0.047 Uiso 1 1 calc R U . . .
C37 C 0.8319(4) 0.8862(3) 0.6157(4) 0.0324(12) Uani 1 1 d . . . . .
H37A H 0.839514 0.844672 0.615075 0.049 Uiso 1 1 calc R U . . .
H37B H 0.829685 0.898628 0.666948 0.049 Uiso 1 1 calc R U . . .
H37C H 0.873661 0.905567 0.598463 0.049 Uiso 1 1 calc R U . . .
C38 C 0.6987(4) 0.8737(3) 0.8478(3) 0.0313(9) Uani 1 1 d . . . . .
C39 C 0.6248(6) 0.9018(5) 0.8412(5) 0.0427(16) Uani 0.798(9) 1 d . . P A 1
H39A H 0.585748 0.872624 0.840498 0.064 Uiso 0.798(9) 1 calc R U P A 1
H39B H 0.614335 0.924121 0.794613 0.064 Uiso 0.798(9) 1 calc R U P A 1
H39C H 0.625227 0.927353 0.884281 0.064 Uiso 0.798(9) 1 calc R U P A 1
C39A C 0.625(2) 0.8530(15) 0.8826(18) 0.034(2) Uani 0.202(9) 1 d . . P A 2
H39D H 0.640789 0.823491 0.920880 0.051 Uiso 0.202(9) 1 calc R U P A 2
H39E H 0.587088 0.837344 0.842310 0.051 Uiso 0.202(9) 1 calc R U P A 2
H39F H 0.604565 0.885896 0.905553 0.051 Uiso 0.202(9) 1 calc R U P A 2
C40 C 0.7627(6) 0.9185(4) 0.8504(5) 0.0422(16) Uani 0.798(9) 1 d . . P A 1
H40A H 0.809931 0.898721 0.847836 0.063 Uiso 0.798(9) 1 calc R U P A 1
H40B H 0.768353 0.940233 0.897446 0.063 Uiso 0.798(9) 1 calc R U P A 1
H40C H 0.750147 0.944731 0.807701 0.063 Uiso 0.798(9) 1 calc R U P A 1
C40A C 0.681(2) 0.9365(14) 0.8231(18) 0.034(2) Uani 0.202(9) 1 d . . P A 2
H40D H 0.646432 0.936912 0.774321 0.051 Uiso 0.202(9) 1 calc R U P A 2
H40E H 0.727213 0.956522 0.818866 0.051 Uiso 0.202(9) 1 calc R U P A 2
H40F H 0.656582 0.955816 0.860587 0.051 Uiso 0.202(9) 1 calc R U P A 2
C41 C 0.7190(6) 0.8420(4) 0.9228(5) 0.0368(15) Uani 0.798(9) 1 d . . P A 1
H41A H 0.681760 0.811894 0.925215 0.055 Uiso 0.798(9) 1 calc R U P A 1
H41B H 0.719131 0.869098 0.964173 0.055 Uiso 0.798(9) 1 calc R U P A 1
H41C H 0.768932 0.824759 0.926969 0.055 Uiso 0.798(9) 1 calc R U P A 1
C41A C 0.758(2) 0.8656(15) 0.9053(17) 0.032(2) Uani 0.202(9) 1 d . . P A 2
H41D H 0.769245 0.824617 0.910816 0.049 Uiso 0.202(9) 1 calc R U P A 2
H41E H 0.745205 0.880420 0.951989 0.049 Uiso 0.202(9) 1 calc R U P A 2
H41F H 0.802047 0.886024 0.894337 0.049 Uiso 0.202(9) 1 calc R U P A 2
C42 C 0.7255(3) 0.6770(2) 0.7430(3) 0.0205(8) Uani 1 1 d . . . . .
H42 H 0.732191 0.659824 0.694020 0.025 Uiso 1 1 calc R U . . .
C43 C 0.6051(4) 0.6751(3) 0.8471(4) 0.0339(12) Uani 1 1 d . . . . .
H43A H 0.645569 0.669985 0.890792 0.051 Uiso 1 1 calc R U . . .
H43B H 0.559753 0.655424 0.856104 0.051 Uiso 1 1 calc R U . . .
H43C H 0.594516 0.716030 0.839231 0.051 Uiso 1 1 calc R U . . .
C44 C 0.6452(4) 0.5653(3) 0.7735(4) 0.0367(13) Uani 1 1 d . . . . .
H44A H 0.664325 0.549219 0.730666 0.055 Uiso 1 1 calc R U . . .
H44B H 0.596219 0.548293 0.775852 0.055 Uiso 1 1 calc R U . . .
H44C H 0.680608 0.556889 0.820055 0.055 Uiso 1 1 calc R U . . .
C45 C 0.5588(3) 0.6581(3) 0.6788(3) 0.0285(11) Uani 1 1 d . . . . .
H45A H 0.554208 0.699446 0.669726 0.043 Uiso 1 1 calc R U . . .
H45B H 0.511059 0.643041 0.688762 0.043 Uiso 1 1 calc R U . . .
H45C H 0.571335 0.639096 0.634452 0.043 Uiso 1 1 calc R U . . .
C46 C 0.8894(4) 0.7132(3) 0.8066(4) 0.0311(11) Uani 1 1 d . . . . .
H46A H 0.936388 0.701529 0.839318 0.047 Uiso 1 1 calc R U . . .
H46B H 0.873104 0.750178 0.823720 0.047 Uiso 1 1 calc R U . . .
H46C H 0.897707 0.716894 0.754851 0.047 Uiso 1 1 calc R U . . .
C47 C 0.8046(4) 0.6503(3) 0.9107(3) 0.0307(11) Uani 1 1 d . . . . .
H47A H 0.767431 0.620378 0.914242 0.046 Uiso 1 1 calc R U . . .
H47B H 0.787669 0.686653 0.928833 0.046 Uiso 1 1 calc R U . . .
H47C H 0.853039 0.639537 0.941518 0.046 Uiso 1 1 calc R U . . .
C48 C 0.8478(4) 0.5881(3) 0.7769(4) 0.0324(12) Uani 1 1 d . . . . .
H48A H 0.806051 0.560626 0.770308 0.049 Uiso 1 1 calc R U . . .
H48B H 0.889685 0.573182 0.814076 0.049 Uiso 1 1 calc R U . . .
H48C H 0.864240 0.593687 0.728806 0.049 Uiso 1 1 calc R U . . .
C49 C 0.8851(3) 0.6666(3) 0.4428(4) 0.0291(11) Uani 1 1 d . . . . .
H49A H 0.870954 0.630784 0.464779 0.044 Uiso 1 1 calc R U . . .
H49B H 0.939444 0.666724 0.443660 0.044 Uiso 1 1 calc R U . . .
H49C H 0.858244 0.669743 0.390764 0.044 Uiso 1 1 calc R U . . .
C50 C 0.9033(4) 0.7945(3) 0.4665(4) 0.0308(11) Uani 1 1 d . . . . .
H50A H 0.876799 0.804996 0.416135 0.046 Uiso 1 1 calc R U . . .
H50B H 0.956339 0.787229 0.465240 0.046 Uiso 1 1 calc R U . . .
H50C H 0.899317 0.825883 0.501539 0.046 Uiso 1 1 calc R U . . .
C51 C 0.8994(4) 0.7164(3) 0.5999(4) 0.0366(13) Uani 1 1 d . . . . .
H51A H 0.877873 0.744404 0.630254 0.055 Uiso 1 1 calc R U . . .
H51B H 0.954201 0.720993 0.608562 0.055 Uiso 1 1 calc R U . . .
H51C H 0.886972 0.677604 0.614125 0.055 Uiso 1 1 calc R U . . .
C52 C -0.0004(16) 0.4583(11) 0.3480(13) 0.081(4) Uani 0.5 1 d D U P B -1
H52A H 0.026578 0.427474 0.327547 0.122 Uiso 0.5 1 calc R U P B -1
H52B H 0.017839 0.495451 0.333663 0.122 Uiso 0.5 1 calc R U P B -1
H52C H -0.054356 0.454959 0.328000 0.122 Uiso 0.5 1 calc R U P B -1
C53 C 0.013(2) 0.4538(12) 0.4306(12) 0.081(4) Uani 0.5 1 d D U P B -1
H53A H 0.066633 0.444584 0.447584 0.097 Uiso 0.5 1 calc R U P B -1
H53B H -0.016198 0.420356 0.443161 0.097 Uiso 0.5 1 calc R U P B -1
C54 C -0.005(2) 0.5027(13) 0.4769(11) 0.081(4) Uani 0.5 1 d D U P B -1
H54A H 0.021166 0.536698 0.461634 0.097 Uiso 0.5 1 calc R U P B -1
H54B H -0.059683 0.510237 0.461929 0.097 Uiso 0.5 1 calc R U P B -1
C55 C 0.0116(19) 0.5005(13) 0.5591(11) 0.081(4) Uani 0.5 1 d D U P B -1
H55A H 0.066989 0.499541 0.574540 0.097 Uiso 0.5 1 calc R U P B -1
H55B H -0.007513 0.463351 0.574253 0.097 Uiso 0.5 1 calc R U P B -1
C56 C -0.0171(19) 0.5461(12) 0.6045(15) 0.081(4) Uani 0.5 1 d D U P B -1
H56A H 0.018280 0.551243 0.652042 0.121 Uiso 0.5 1 calc R U P B -1
H56B H -0.066284 0.534755 0.614945 0.121 Uiso 0.5 1 calc R U P B -1
H56C H -0.022028 0.582173 0.576355 0.121 Uiso 0.5 1 calc R U P B -1
C57 C 0.4340(14) 0.4046(7) 0.9769(13) 0.056(4) Uani 0.5 1 d D . P C -1
H57A H 0.476493 0.393572 0.953326 0.085 Uiso 0.5 1 calc R U P C -1
H57B H 0.386886 0.392609 0.944767 0.085 Uiso 0.5 1 calc R U P C -1
H57C H 0.438816 0.385885 1.026035 0.085 Uiso 0.5 1 calc R U P C -1
C58 C 0.4338(10) 0.4701(7) 0.9872(10) 0.055(3) Uani 0.5 1 d D . P C -1
H58A H 0.401462 0.487756 0.943008 0.066 Uiso 0.5 1 calc R U P C -1
H58B H 0.412084 0.479461 1.032146 0.066 Uiso 0.5 1 calc R U P C -1
C59 C 0.5129(10) 0.4953(7) 0.9965(14) 0.052(3) Uani 0.5 1 d D . P C -1
H59A H 0.543729 0.479933 1.043222 0.062 Uiso 0.5 1 calc R U P C -1
H59B H 0.536094 0.482691 0.953872 0.062 Uiso 0.5 1 calc R U P C -1
C60 C 0.5143(10) 0.5599(7) 1.0001(10) 0.053(3) Uani 0.5 1 d D . P C -1
H60A H 0.488685 0.572666 1.040989 0.064 Uiso 0.5 1 calc R U P C -1
H60B H 0.485935 0.575371 0.952218 0.064 Uiso 0.5 1 calc R U P C -1
C61 C 0.5935(12) 0.5842(10) 1.0135(16) 0.066(5) Uani 0.5 1 d D . P C -1
H61A H 0.620652 0.569143 0.975620 0.098 Uiso 0.5 1 calc R U P C -1
H61B H 0.619896 0.573071 1.063737 0.098 Uiso 0.5 1 calc R U P C -1
H61C H 0.591142 0.626079 1.009988 0.098 Uiso 0.5 1 calc R U P C -1

loop_
_atom_site_aniso_label
_atom_site_aniso_U_11
_atom_site_aniso_U_22
_atom_site_aniso_U_33
_atom_site_aniso_U_23
_atom_site_aniso_U_13
_atom_site_aniso_U_12
Au 0.01524(9) 0.01980(9) 0.01582(9) -0.00314(6) 0.00490(6) -0.00185(6)
Sb1 0.01526(14) 0.01339(13) 0.01152(13) -0.00016(10) 0.00299(10) -0.00019(10)
Sb2 0.01948(15) 0.01380(13) 0.01148(13) -0.00011(10) 0.00255(11) 0.00027(11)
Cl 0.0176(6) 0.0446(8) 0.0299(7) -0.0048(6) 0.0072(5) -0.0055(5)
Si9 0.0228(7) 0.0198(6) 0.0201(6) 0.0003(5) 0.0046(5) -0.0072(5)
Si2 0.0261(7) 0.0152(6) 0.0202(6) 0.0031(5) 0.0096(5) -0.0002(5)
Si3 0.0245(7) 0.0197(6) 0.0172(6) 0.0024(5) 0.0038(5) -0.0033(5)
Si4 0.0239(7) 0.0200(6) 0.0222(7) 0.0034(5) 0.0107(5) -0.0043(5)
Si5 0.0198(6) 0.0160(6) 0.0218(6) -0.0012(5) 0.0007(5) 0.0020(5)
Si6 0.0239(7) 0.0197(6) 0.0180(6) -0.0008(5) 0.0026(5) -0.0064(5)
Si7 0.0226(7) 0.0265(7) 0.0184(6) 0.0054(5) 0.0021(5) -0.0032(5)
Si8 0.0220(7) 0.0236(7) 0.0166(6) 0.0036(5) -0.0003(5) 0.0012(5)
Si1 0.0161(6) 0.0297(8) 0.0211(7) 0.0021(6) 0.0014(5) -0.0001(5)
N 0.0180(12) 0.0231(17) 0.0121(13) 0.0012(11) 0.0012(10) -0.0005(10)
C1 0.0137(16) 0.0152(12) 0.0114(13) 0.0004(9) 0.0021(12) -0.0017(10)
C2 0.0198(16) 0.0152(12) 0.0124(15) -0.0002(10) 0.0047(12) -0.0025(10)
C3 0.0268(19) 0.0166(14) 0.0186(17) -0.0009(12) 0.0100(16) -0.0014(12)
C4 0.037(2) 0.0183(13) 0.0250(19) -0.0023(11) 0.0181(17) -0.0022(11)
C5 0.027(2) 0.0190(13) 0.0207(18) -0.0010(11) 0.0129(17) -0.0023(11)
C6 0.0193(17) 0.0172(12) 0.0144(15) 0.0001(10) 0.0063(13) -0.0028(10)
C7 0.0234(14) 0.0139(14) 0.0178(13) -0.0008(11) 0.0090(11) -0.0030(10)
C8 0.026(2) 0.0273(19) 0.034(2) 0.0026(16) 0.0001(18) -0.0083(15)
C9 0.032(2) 0.030(2) 0.033(2) -0.0012(19) 0.0098(19) -0.0108(18)
C10 0.037(3) 0.031(2) 0.027(2) -0.0038(18) 0.0081(18) -0.0098(19)
C11 0.032(2) 0.029(2) 0.034(2) 0.011(2) 0.0072(15) 0.0007(14)
C12 0.033(2) 0.023(2) 0.0249(19) 0.0043(16) 0.0107(18) -0.0010(18)
C13 0.043(3) 0.0202(18) 0.034(2) 0.0008(16) 0.015(2) 0.0000(15)
C14 0.050(2) 0.0239(16) 0.041(2) -0.0062(14) 0.0301(18) 0.0012(14)
C15 0.059(3) 0.0254(17) 0.049(3) -0.0071(16) 0.033(3) 0.0014(17)
C16 0.070(4) 0.041(3) 0.043(2) -0.0063(16) 0.0301(19) 0.003(3)
C17 0.051(2) 0.032(3) 0.058(3) -0.008(2) 0.0290(19) 0.0024(17)
C18 0.0242(15) 0.0175(12) 0.0169(15) 0.0006(10) 0.0083(12) -0.0034(10)
C19 0.0264(19) 0.032(3) 0.023(2) 0.0041(18) 0.0020(17) -0.0001(16)
C20 0.040(3) 0.033(2) 0.028(2) -0.0026(19) 0.0030(18) -0.0041(19)
C21 0.036(3) 0.028(2) 0.029(2) 0.0063(17) 0.006(2) -0.0024(16)
C22 0.035(3) 0.032(3) 0.0247(19) 0.0047(14) 0.0161(15) -0.001(2)
C23 0.028(2) 0.0240(19) 0.030(2) 0.0033(15) 0.0104(19) -0.0047(14)
C24 0.0276(19) 0.027(2) 0.030(2) 0.0038(18) 0.0104(16) -0.0020(17)
C25 0.0184(19) 0.0164(12) 0.0128(12) -0.0007(9) 0.0023(10) -0.0006(11)
C26 0.0178(18) 0.0165(13) 0.0152(12) -0.0012(9) 0.0015(11) 0.0002(11)
C27 0.024(2) 0.0185(15) 0.0160(12) -0.0027(10) 0.0027(11) 0.0005(14)
C28 0.031(2) 0.0232(13) 0.0158(12) -0.0027(9) 0.0033(11) 0.0015(12)
C29 0.023(2) 0.0229(13) 0.0137(14) -0.0016(10) 0.0026(13) 0.0000(12)
C30 0.0181(19) 0.0198(12) 0.0128(13) 0.0002(9) 0.0024(11) 0.0002(11)
C31 0.0213(14) 0.0155(14) 0.0148(13) -0.0014(10) 0.0021(9) 0.0005(11)
C32 0.025(2) 0.025(2) 0.043(3) -0.0010(18) 0.0082(19) 0.0035(17)
C33 0.030(3) 0.036(3) 0.030(2) -0.0004(15) 0.0001(14) 0.007(2)
C34 0.031(3) 0.0244(19) 0.039(3) -0.0067(18) 0.006(2) 0.0049(16)
C35 0.032(3) 0.027(2) 0.0212(18) -0.0004(14) 0.0052(14) -0.0059(19)
C36 0.041(3) 0.0244(19) 0.031(3) -0.0040(14) 0.009(2) -0.0079(15)
C37 0.027(2) 0.043(3) 0.027(2) 0.0023(19) 0.0036(16) -0.0068(17)
C38 0.045(2) 0.0299(17) 0.0186(14) -0.0088(12) 0.0055(13) 0.0031(14)
C39 0.051(2) 0.048(3) 0.030(3) -0.010(2) 0.0071(19) 0.011(2)
C39A 0.046(3) 0.033(4) 0.023(4) -0.007(3) 0.008(3) 0.003(3)
C40 0.055(3) 0.040(3) 0.032(3) -0.011(2) 0.008(2) -0.005(2)
C40A 0.047(5) 0.030(2) 0.024(4) -0.007(2) 0.006(3) 0.004(2)
C41 0.052(4) 0.037(3) 0.0205(18) -0.0077(17) 0.0053(18) 0.003(2)
C41A 0.046(3) 0.031(4) 0.020(3) -0.008(2) 0.005(2) 0.003(3)
C42 0.0247(15) 0.0204(13) 0.0159(15) 0.0016(10) 0.0020(11) 0.0006(10)
C43 0.034(3) 0.045(3) 0.0237(19) 0.0016(18) 0.0069(18) -0.003(2)
C44 0.038(3) 0.032(2) 0.037(3) 0.0073(15) 0.000(2) -0.0048(15)
C45 0.0264(19) 0.036(3) 0.0223(19) 0.0039(17) 0.0016(16) -0.0013(17)
C46 0.030(2) 0.035(2) 0.026(2) 0.0018(17) 0.0007(17) -0.0019(18)
C47 0.029(3) 0.039(3) 0.0226(19) 0.0058(15) -0.0002(14) 0.003(2)
C48 0.034(3) 0.031(2) 0.030(2) 0.0025(16) 0.000(2) 0.0065(17)
C49 0.023(2) 0.033(2) 0.033(2) 0.0022(18) 0.0078(18) 0.0008(16)
C50 0.022(2) 0.036(2) 0.036(3) 0.0011(17) 0.008(2) -0.0024(16)
C51 0.028(2) 0.050(3) 0.029(2) 0.0046(16) -0.0017(15) 0.001(2)
C52 0.075(6) 0.061(5) 0.104(11) 0.015(9) 0.005(9) 0.004(5)
C53 0.075(6) 0.060(5) 0.104(11) 0.015(9) 0.005(9) 0.004(4)
C54 0.074(6) 0.060(5) 0.104(11) 0.015(9) 0.005(9) 0.004(4)
C55 0.075(6) 0.060(5) 0.104(11) 0.015(9) 0.005(9) 0.004(4)
C56 0.074(6) 0.060(5) 0.104(11) 0.015(9) 0.005(9) 0.005(5)
C57 0.071(9) 0.054(6) 0.043(9) 0.006(5) 0.010(7) 0.013(5)
C58 0.071(7) 0.055(6) 0.042(8) 0.006(4) 0.015(5) 0.013(4)
C59 0.071(8) 0.056(5) 0.031(7) 0.002(4) 0.016(5) 0.012(4)
C60 0.073(8) 0.056(5) 0.035(7) 0.002(4) 0.019(5) 0.011(4)
C61 0.074(8) 0.061(7) 0.064(14) 0.001(7) 0.020(7) 0.009(5)

loop_
_atom_type_symbol
_atom_type_description
_atom_type_scat_dispersion_real
_atom_type_scat_dispersion_imag
_atom_type_scat_source
C C 0.0033 0.0016 'International Tables Vol C Tables 4.2.6.8 and 6.1.1.4'
H H 0.0000 0.0000 'International Tables Vol C Tables 4.2.6.8 and 6.1.1.4'
Au Au -2.0133 8.8022 'International Tables Vol C Tables 4.2.6.8 and 6.1.1.4'
Cl Cl 0.1484 0.1585 'International Tables Vol C Tables 4.2.6.8 and 6.1.1.4'
N N 0.0061 0.0033 'International Tables Vol C Tables 4.2.6.8 and 6.1.1.4'
Sb Sb -0.5866 1.5461 'International Tables Vol C Tables 4.2.6.8 and 6.1.1.4'
Si Si 0.0817 0.0704 'International Tables Vol C Tables 4.2.6.8 and 6.1.1.4'

loop_
_geom_angle_atom_site_label_1
_geom_angle_atom_site_label_2
_geom_angle_atom_site_label_3
_geom_angle
_geom_angle_site_symmetry_1
_geom_angle_site_symmetry_3
_geom_angle_publ_flag
Sb2 Au Sb1 72.598(11) . . ?
Cl Au Sb1 147.04(4) . . ?
Cl Au Sb2 140.17(4) . . ?
Au Sb1 Sb2 53.545(10) . . ?
N Sb1 Au 94.63(12) . . ?
N Sb1 Sb2 41.12(12) . . ?
N Sb1 C1 100.47(18) . . ?
C1 Sb1 Au 108.68(12) . . ?
C1 Sb1 Sb2 109.45(12) . . ?
Au Sb2 Sb1 53.856(10) . . ?
N Sb2 Au 94.93(12) . . ?
N Sb2 Sb1 41.11(12) . . ?
N Sb2 C25 106.59(18) . . ?
C25 Sb2 Au 105.48(13) . . ?
C25 Sb2 Sb1 115.58(13) . . ?
C8 Si9 C7 107.9(2) . . ?
C8 Si9 C9 109.0(3) . . ?
C8 Si9 C10 107.8(3) . . ?
C9 Si9 C7 110.7(3) . . ?
C9 Si9 C10 108.7(3) . . ?
C10 Si9 C7 112.7(3) . . ?
C11 Si2 C7 110.6(3) . . ?
C11 Si2 C12 108.6(3) . . ?
C11 Si2 C13 107.0(3) . . ?
C12 Si2 C7 108.3(3) . . ?
C12 Si2 C13 108.5(3) . . ?
C13 Si2 C7 113.8(3) . . ?
C19 Si3 C18 110.5(3) . . ?
C19 Si3 C20 109.5(3) . . ?
C19 Si3 C21 103.6(3) . . ?
C20 Si3 C18 110.4(3) . . ?
C20 Si3 C21 109.5(3) . . ?
C21 Si3 C18 113.1(3) . . ?
C22 Si4 C18 113.7(3) . . ?
C23 Si4 C18 105.3(3) . . ?
C23 Si4 C22 110.9(3) . . ?
C24 Si4 C18 113.2(3) . . ?
C24 Si4 C22 106.0(3) . . ?
C24 Si4 C23 107.6(3) . . ?
C32 Si5 C31 109.6(3) . . ?
C32 Si5 C33 111.6(3) . . ?
C32 Si5 C34 105.0(3) . . ?
C33 Si5 C31 107.2(3) . . ?
C34 Si5 C31 116.1(3) . . ?
C34 Si5 C33 107.4(3) . . ?
C35 Si6 C31 109.4(3) . . ?
C35 Si6 C36 106.2(3) . . ?
C36 Si6 C31 114.4(3) . . ?
C37 Si6 C31 109.2(3) . . ?
C37 Si6 C35 110.3(3) . . ?
C37 Si6 C36 107.2(3) . . ?
C43 Si7 C42 112.5(3) . . ?
C44 Si7 C42 110.3(3) . . ?
C44 Si7 C43 109.0(3) . . ?
C44 Si7 C45 107.9(3) . . ?
C45 Si7 C42 108.5(3) . . ?
C45 Si7 C43 108.4(3) . . ?
C46 Si8 C42 110.8(3) . . ?
C46 Si8 C47 108.2(3) . . ?
C46 Si8 C48 108.8(3) . . ?
C47 Si8 C42 114.4(3) . . ?
C47 Si8 C48 108.7(3) . . ?
C48 Si8 C42 105.7(3) . . ?
N Si1 C49 113.4(3) . . ?
N Si1 C50 110.4(3) . . ?
N Si1 C51 106.6(3) . . ?
C49 Si1 C50 108.4(3) . . ?
C49 Si1 C51 109.2(3) . . ?
C51 Si1 C50 108.8(3) . . ?
Sb1 N Sb2 97.76(19) . . ?
Si1 N Sb1 133.4(2) . . ?
Si1 N Sb2 123.5(2) . . ?
C2 C1 Sb1 125.8(3) . . ?
C2 C1 C6 119.4(4) . . ?
C6 C1 Sb1 114.4(3) . . ?
C1 C2 C7 124.9(4) . . ?
C3 C2 C1 118.2(4) . . ?
C3 C2 C7 116.6(4) . . ?
C2 C3 H3 118.7 . . ?
C4 C3 C2 122.6(5) . . ?
C4 C3 H3 118.7 . . ?
C3 C4 C5 118.0(5) . . ?
C3 C4 C14 122.3(5) . . ?
C5 C4 C14 119.7(5) . . ?
C4 C5 H5 119.0 . . ?
C4 C5 C6 122.0(5) . . ?
C6 C5 H5 119.0 . . ?
C1 C6 C18 123.2(4) . . ?
C5 C6 C1 118.9(5) . . ?
C5 C6 C18 117.8(4) . . ?
Si9 C7 H7 104.6 . . ?
Si2 C7 Si9 115.5(3) . . ?
Si2 C7 H7 104.6 . . ?
C2 C7 Si9 107.5(3) . . ?
C2 C7 Si2 118.4(4) . . ?
C2 C7 H7 104.6 . . ?
Si9 C8 H8A 109.5 . . ?
Si9 C8 H8B 109.5 . . ?
Si9 C8 H8C 109.5 . . ?
H8A C8 H8B 109.5 . . ?
H8A C8 H8C 109.5 . . ?
H8B C8 H8C 109.5 . . ?
Si9 C9 H9A 109.5 . . ?
Si9 C9 H9B 109.5 . . ?
Si9 C9 H9C 109.5 . . ?
H9A C9 H9B 109.5 . . ?
H9A C9 H9C 109.5 . . ?
H9B C9 H9C 109.5 . . ?
Si9 C10 H10A 109.5 . . ?
Si9 C10 H10B 109.5 . . ?
Si9 C10 H10C 109.5 . . ?
H10A C10 H10B 109.5 . . ?
H10A C10 H10C 109.5 . . ?
H10B C10 H10C 109.5 . . ?
Si2 C11 H11A 109.5 . . ?
Si2 C11 H11B 109.5 . . ?
Si2 C11 H11C 109.5 . . ?
H11A C11 H11B 109.5 . . ?
H11A C11 H11C 109.5 . . ?
H11B C11 H11C 109.5 . . ?
Si2 C12 H12A 109.5 . . ?
Si2 C12 H12B 109.5 . . ?
Si2 C12 H12C 109.5 . . ?
H12A C12 H12B 109.5 . . ?
H12A C12 H12C 109.5 . . ?
H12B C12 H12C 109.5 . . ?
Si2 C13 H13A 109.5 . . ?
Si2 C13 H13B 109.5 . . ?
Si2 C13 H13C 109.5 . . ?
H13A C13 H13B 109.5 . . ?
H13A C13 H13C 109.5 . . ?
H13B C13 H13C 109.5 . . ?
C15 C14 C4 111.3(5) . . ?
C15 C14 C17 108.8(7) . . ?
C16 C14 C4 110.4(6) . . ?
C16 C14 C15 109.3(6) . . ?
C16 C14 C17 109.0(6) . . ?
C17 C14 C4 108.0(6) . . ?
C14 C15 H15A 109.5 . . ?
C14 C15 H15B 109.5 . . ?
C14 C15 H15C 109.5 . . ?
H15A C15 H15B 109.5 . . ?
H15A C15 H15C 109.5 . . ?
H15B C15 H15C 109.5 . . ?
C14 C16 H16A 109.5 . . ?
C14 C16 H16B 109.5 . . ?
C14 C16 H16C 109.5 . . ?
H16A C16 H16B 109.5 . . ?
H16A C16 H16C 109.5 . . ?
H16B C16 H16C 109.5 . . ?
C14 C17 H17A 109.5 . . ?
C14 C17 H17B 109.5 . . ?
C14 C17 H17C 109.5 . . ?
H17A C17 H17B 109.5 . . ?
H17A C17 H17C 109.5 . . ?
H17B C17 H17C 109.5 . . ?
Si3 C18 Si4 112.6(3) . . ?
Si3 C18 H18 105.8 . . ?
Si4 C18 H18 105.8 . . ?
C6 C18 Si3 109.9(4) . . ?
C6 C18 Si4 116.0(4) . . ?
C6 C18 H18 105.8 . . ?
Si3 C19 H19A 109.5 . . ?
Si3 C19 H19B 109.5 . . ?
Si3 C19 H19C 109.5 . . ?
H19A C19 H19B 109.5 . . ?
H19A C19 H19C 109.5 . . ?
H19B C19 H19C 109.5 . . ?
Si3 C20 H20A 109.5 . . ?
Si3 C20 H20B 109.5 . . ?
Si3 C20 H20C 109.5 . . ?
H20A C20 H20B 109.5 . . ?
H20A C20 H20C 109.5 . . ?
H20B C20 H20C 109.5 . . ?
Si3 C21 H21A 109.5 . . ?
Si3 C21 H21B 109.5 . . ?
Si3 C21 H21C 109.5 . . ?
H21A C21 H21B 109.5 . . ?
H21A C21 H21C 109.5 . . ?
H21B C21 H21C 109.5 . . ?
Si4 C22 H22A 109.5 . . ?
Si4 C22 H22B 109.5 . . ?
Si4 C22 H22C 109.5 . . ?
H22A C22 H22B 109.5 . . ?
H22A C22 H22C 109.5 . . ?
H22B C22 H22C 109.5 . . ?
Si4 C23 H23A 109.5 . . ?
Si4 C23 H23B 109.5 . . ?
Si4 C23 H23C 109.5 . . ?
H23A C23 H23B 109.5 . . ?
H23A C23 H23C 109.5 . . ?
H23B C23 H23C 109.5 . . ?
Si4 C24 H24A 109.5 . . ?
Si4 C24 H24B 109.5 . . ?
Si4 C24 H24C 109.5 . . ?
H24A C24 H24B 109.5 . . ?
H24A C24 H24C 109.5 . . ?
H24B C24 H24C 109.5 . . ?
C26 C25 Sb2 127.4(3) . . ?
C26 C25 C30 118.7(4) . . ?
C30 C25 Sb2 113.8(3) . . ?
C25 C26 C31 124.0(4) . . ?
C27 C26 C25 119.1(5) . . ?
C27 C26 C31 116.9(4) . . ?
C26 C27 H27 118.5 . . ?
C28 C27 C26 123.1(5) . . ?
C28 C27 H27 118.5 . . ?
C27 C28 C29 117.0(5) . . ?
C27 C28 C38 121.0(5) . . ?
C29 C28 C38 121.9(5) . . ?
C28 C29 H29 118.6 . . ?
C28 C29 C30 122.8(5) . . ?
C30 C29 H29 118.6 . . ?
C25 C30 C42 124.0(4) . . ?
C29 C30 C25 119.3(5) . . ?
C29 C30 C42 116.7(4) . . ?
Si5 C31 H31 104.7 . . ?
Si6 C31 Si5 117.1(3) . . ?
Si6 C31 H31 104.7 . . ?
C26 C31 Si5 111.5(4) . . ?
C26 C31 Si6 112.7(3) . . ?
C26 C31 H31 104.7 . . ?
Si5 C32 H32A 109.5 . . ?
Si5 C32 H32B 109.5 . . ?
Si5 C32 H32C 109.5 . . ?
H32A C32 H32B 109.5 . . ?
H32A C32 H32C 109.5 . . ?
H32B C32 H32C 109.5 . . ?
Si5 C33 H33A 109.5 . . ?
Si5 C33 H33B 109.5 . . ?
Si5 C33 H33C 109.5 . . ?
H33A C33 H33B 109.5 . . ?
H33A C33 H33C 109.5 . . ?
H33B C33 H33C 109.5 . . ?
Si5 C34 H34A 109.5 . . ?
Si5 C34 H34B 109.5 . . ?
Si5 C34 H34C 109.5 . . ?
H34A C34 H34B 109.5 . . ?
H34A C34 H34C 109.5 . . ?
H34B C34 H34C 109.5 . . ?
Si6 C35 H35A 109.5 . . ?
Si6 C35 H35B 109.5 . . ?
Si6 C35 H35C 109.5 . . ?
H35A C35 H35B 109.5 . . ?
H35A C35 H35C 109.5 . . ?
H35B C35 H35C 109.5 . . ?
Si6 C36 H36A 109.5 . . ?
Si6 C36 H36B 109.5 . . ?
Si6 C36 H36C 109.5 . . ?
H36A C36 H36B 109.5 . . ?
H36A C36 H36C 109.5 . . ?
H36B C36 H36C 109.5 . . ?
Si6 C37 H37A 109.5 . . ?
Si6 C37 H37B 109.5 . . ?
Si6 C37 H37C 109.5 . . ?
H37A C37 H37B 109.5 . . ?
H37A C37 H37C 109.5 . . ?
H37B C37 H37C 109.5 . . ?
C28 C38 C39A 105.2(12) . . ?
C28 C38 C40 107.8(6) . . ?
C28 C38 C40A 111.1(12) . . ?
C39 C38 C28 109.9(6) . . ?
C39 C38 C40 111.3(7) . . ?
C39 C38 C41 110.5(7) . . ?
C40A C38 C39A 104.2(19) . . ?
C41 C38 C28 113.1(6) . . ?
C41 C38 C40 104.1(7) . . ?
C41A C38 C28 114.3(14) . . ?
C41A C38 C39A 104(2) . . ?
C41A C38 C40A 116(2) . . ?
C38 C39 H39A 109.5 . . ?
C38 C39 H39B 109.5 . . ?
C38 C39 H39C 109.5 . . ?
H39A C39 H39B 109.5 . . ?
H39A C39 H39C 109.5 . . ?
H39B C39 H39C 109.5 . . ?
C38 C39A H39D 109.5 . . ?
C38 C39A H39E 109.5 . . ?
C38 C39A H39F 109.5 . . ?
H39D C39A H39E 109.5 . . ?
H39D C39A H39F 109.5 . . ?
H39E C39A H39F 109.5 . . ?
C38 C40 H40A 109.5 . . ?
C38 C40 H40B 109.5 . . ?
C38 C40 H40C 109.5 . . ?
H40A C40 H40B 109.5 . . ?
H40A C40 H40C 109.5 . . ?
H40B C40 H40C 109.5 . . ?
C38 C40A H40D 109.5 . . ?
C38 C40A H40E 109.5 . . ?
C38 C40A H40F 109.5 . . ?
H40D C40A H40E 109.5 . . ?
H40D C40A H40F 109.5 . . ?
H40E C40A H40F 109.5 . . ?
C38 C41 H41A 109.5 . . ?
C38 C41 H41B 109.5 . . ?
C38 C41 H41C 109.5 . . ?
H41A C41 H41B 109.5 . . ?
H41A C41 H41C 109.5 . . ?
H41B C41 H41C 109.5 . . ?
C38 C41A H41D 109.5 . . ?
C38 C41A H41E 109.5 . . ?
C38 C41A H41F 109.5 . . ?
H41D C41A H41E 109.5 . . ?
H41D C41A H41F 109.5 . . ?
H41E C41A H41F 109.5 . . ?
Si7 C42 Si8 117.4(3) . . ?
Si7 C42 H42 104.4 . . ?
Si8 C42 H42 104.4 . . ?
C30 C42 Si7 109.1(4) . . ?
C30 C42 Si8 115.6(4) . . ?
C30 C42 H42 104.4 . . ?
Si7 C43 H43A 109.5 . . ?
Si7 C43 H43B 109.5 . . ?
Si7 C43 H43C 109.5 . . ?
H43A C43 H43B 109.5 . . ?
H43A C43 H43C 109.5 . . ?
H43B C43 H43C 109.5 . . ?
Si7 C44 H44A 109.5 . . ?
Si7 C44 H44B 109.5 . . ?
Si7 C44 H44C 109.5 . . ?
H44A C44 H44B 109.5 . . ?
H44A C44 H44C 109.5 . . ?
H44B C44 H44C 109.5 . . ?
Si7 C45 H45A 109.5 . . ?
Si7 C45 H45B 109.5 . . ?
Si7 C45 H45C 109.5 . . ?
H45A C45 H45B 109.5 . . ?
H45A C45 H45C 109.5 . . ?
H45B C45 H45C 109.5 . . ?
Si8 C46 H46A 109.5 . . ?
Si8 C46 H46B 109.5 . . ?
Si8 C46 H46C 109.5 . . ?
H46A C46 H46B 109.5 . . ?
H46A C46 H46C 109.5 . . ?
H46B C46 H46C 109.5 . . ?
Si8 C47 H47A 109.5 . . ?
Si8 C47 H47B 109.5 . . ?
Si8 C47 H47C 109.5 . . ?
H47A C47 H47B 109.5 . . ?
H47A C47 H47C 109.5 . . ?
H47B C47 H47C 109.5 . . ?
Si8 C48 H48A 109.5 . . ?
Si8 C48 H48B 109.5 . . ?
Si8 C48 H48C 109.5 . . ?
H48A C48 H48B 109.5 . . ?
H48A C48 H48C 109.5 . . ?
H48B C48 H48C 109.5 . . ?
Si1 C49 H49A 109.5 . . ?
Si1 C49 H49B 109.5 . . ?
Si1 C49 H49C 109.5 . . ?
H49A C49 H49B 109.5 . . ?
H49A C49 H49C 109.5 . . ?
H49B C49 H49C 109.5 . . ?
Si1 C50 H50A 109.5 . . ?
Si1 C50 H50B 109.5 . . ?
Si1 C50 H50C 109.5 . . ?
H50A C50 H50B 109.5 . . ?
H50A C50 H50C 109.5 . . ?
H50B C50 H50C 109.5 . . ?
Si1 C51 H51A 109.5 . . ?
Si1 C51 H51B 109.5 . . ?
Si1 C51 H51C 109.5 . . ?
H51A C51 H51B 109.5 . . ?
H51A C51 H51C 109.5 . . ?
H51B C51 H51C 109.5 . . ?
H52A C52 H52B 109.5 . . ?
H52A C52 H52C 109.5 . . ?
H52B C52 H52C 109.5 . . ?
C53 C52 H52A 109.5 . . ?
C53 C52 H52B 109.5 . . ?
C53 C52 H52C 109.5 . . ?
C52 C53 H53A 107.2 . . ?
C52 C53 H53B 107.2 . . ?
C52 C53 C54 120.4(19) . . ?
H53A C53 H53B 106.9 . . ?
C54 C53 H53A 107.2 . . ?
C54 C53 H53B 107.2 . . ?
C53 C54 H54A 107.0 . . ?
C53 C54 H54B 107.0 . . ?
H54A C54 H54B 106.7 . . ?
C55 C54 C53 121.3(17) . . ?
C55 C54 H54A 107.0 . . ?
C55 C54 H54B 107.0 . . ?
C54 C55 H55A 107.2 . . ?
C54 C55 H55B 107.2 . . ?
C54 C55 C56 120.4(19) . . ?
H55A C55 H55B 106.9 . . ?
C56 C55 H55A 107.2 . . ?
C56 C55 H55B 107.2 . . ?
C55 C56 H56A 109.5 . . ?
C55 C56 H56B 109.5 . . ?
C55 C56 H56C 109.5 . . ?
H56A C56 H56B 109.5 . . ?
H56A C56 H56C 109.5 . . ?
H56B C56 H56C 109.5 . . ?
H57A C57 H57B 109.5 . . ?
H57A C57 H57C 109.5 . . ?
H57B C57 H57C 109.5 . . ?
C58 C57 H57A 109.5 . . ?
C58 C57 H57B 109.5 . . ?
C58 C57 H57C 109.5 . . ?
C57 C58 H58A 109.2 . . ?
C57 C58 H58B 109.2 . . ?
H58A C58 H58B 107.9 . . ?
C59 C58 C57 111.8(15) . . ?
C59 C58 H58A 109.2 . . ?
C59 C58 H58B 109.2 . . ?
C58 C59 H59A 108.9 . . ?
C58 C59 H59B 108.9 . . ?
H59A C59 H59B 107.7 . . ?
C60 C59 C58 113.5(13) . . ?
C60 C59 H59A 108.9 . . ?
C60 C59 H59B 108.9 . . ?
C59 C60 H60A 109.0 . . ?
C59 C60 H60B 109.0 . . ?
C59 C60 C61 112.9(15) . . ?
H60A C60 H60B 107.8 . . ?
C61 C60 H60A 109.0 . . ?
C61 C60 H60B 109.0 . . ?
C60 C61 H61A 109.5 . . ?
C60 C61 H61B 109.5 . . ?
C60 C61 H61C 109.5 . . ?
H61A C61 H61B 109.5 . . ?
H61A C61 H61C 109.5 . . ?
H61B C61 H61C 109.5 . . ?

loop_
_geom_bond_atom_site_label_1
_geom_bond_atom_site_label_2
_geom_bond_distance
_geom_bond_site_symmetry_2
_geom_bond_publ_flag
Au Sb1 2.6201(4) . ?
Au Sb2 2.6097(4) . ?
Au Cl 2.3087(14) . ?
Sb1 Sb2 3.0960(4) . ?
Sb1 N 2.055(4) . ?
Sb1 C1 2.171(5) . ?
Sb2 N 2.055(4) . ?
Sb2 C25 2.167(5) . ?
Si9 C7 1.902(6) . ?
Si9 C8 1.857(7) . ?
Si9 C9 1.863(6) . ?
Si9 C10 1.865(7) . ?
Si2 C7 1.901(5) . ?
Si2 C11 1.860(7) . ?
Si2 C12 1.866(6) . ?
Si2 C13 1.868(6) . ?
Si3 C18 1.908(6) . ?
Si3 C19 1.862(7) . ?
Si3 C20 1.864(7) . ?
Si3 C21 1.872(6) . ?
Si4 C18 1.910(6) . ?
Si4 C22 1.877(6) . ?
Si4 C23 1.873(6) . ?
Si4 C24 1.868(7) . ?
Si5 C31 1.902(5) . ?
Si5 C32 1.858(7) . ?
Si5 C33 1.876(7) . ?
Si5 C34 1.866(6) . ?
Si6 C31 1.900(5) . ?
Si6 C35 1.873(6) . ?
Si6 C36 1.875(7) . ?
Si6 C37 1.868(7) . ?
Si7 C42 1.898(6) . ?
Si7 C43 1.871(7) . ?
Si7 C44 1.859(7) . ?
Si7 C45 1.868(6) . ?
Si8 C42 1.900(6) . ?
Si8 C46 1.860(7) . ?
Si8 C47 1.871(6) . ?
Si8 C48 1.879(7) . ?
Si1 N 1.728(5) . ?
Si1 C49 1.863(7) . ?
Si1 C50 1.868(7) . ?
Si1 C51 1.866(7) . ?
C1 C2 1.417(7) . ?
C1 C6 1.418(6) . ?
C2 C3 1.410(7) . ?
C2 C7 1.505(7) . ?
C3 H3 0.9500 . ?
C3 C4 1.379(7) . ?
C4 C5 1.395(7) . ?
C4 C14 1.550(8) . ?
C5 H5 0.9500 . ?
C5 C6 1.400(7) . ?
C6 C18 1.529(7) . ?
C7 H7 1.0000 . ?
C8 H8A 0.9800 . ?
C8 H8B 0.9800 . ?
C8 H8C 0.9800 . ?
C9 H9A 0.9800 . ?
C9 H9B 0.9800 . ?
C9 H9C 0.9800 . ?
C10 H10A 0.9800 . ?
C10 H10B 0.9800 . ?
C10 H10C 0.9800 . ?
C11 H11A 0.9800 . ?
C11 H11B 0.9800 . ?
C11 H11C 0.9800 . ?
C12 H12A 0.9800 . ?
C12 H12B 0.9800 . ?
C12 H12C 0.9800 . ?
C13 H13A 0.9800 . ?
C13 H13B 0.9800 . ?
C13 H13C 0.9800 . ?
C14 C15 1.520(10) . ?
C14 C16 1.514(11) . ?
C14 C17 1.536(12) . ?
C15 H15A 0.9800 . ?
C15 H15B 0.9800 . ?
C15 H15C 0.9800 . ?
C16 H16A 0.9800 . ?
C16 H16B 0.9800 . ?
C16 H16C 0.9800 . ?
C17 H17A 0.9800 . ?
C17 H17B 0.9800 . ?
C17 H17C 0.9800 . ?
C18 H18 1.0000 . ?
C19 H19A 0.9800 . ?
C19 H19B 0.9800 . ?
C19 H19C 0.9800 . ?
C20 H20A 0.9800 . ?
C20 H20B 0.9800 . ?
C20 H20C 0.9800 . ?
C21 H21A 0.9800 . ?
C21 H21B 0.9800 . ?
C21 H21C 0.9800 . ?
C22 H22A 0.9800 . ?
C22 H22B 0.9800 . ?
C22 H22C 0.9800 . ?
C23 H23A 0.9800 . ?
C23 H23B 0.9800 . ?
C23 H23C 0.9800 . ?
C24 H24A 0.9800 . ?
C24 H24B 0.9800 . ?
C24 H24C 0.9800 . ?
C25 C26 1.416(7) . ?
C25 C30 1.422(7) . ?
C26 C27 1.396(7) . ?
C26 C31 1.508(7) . ?
C27 H27 0.9500 . ?
C27 C28 1.390(7) . ?
C28 C29 1.391(8) . ?
C28 C38 1.531(8) . ?
C29 H29 0.9500 . ?
C29 C30 1.395(7) . ?
C30 C42 1.516(7) . ?
C31 H31 1.0000 . ?
C32 H32A 0.9800 . ?
C32 H32B 0.9800 . ?
C32 H32C 0.9800 . ?
C33 H33A 0.9800 . ?
C33 H33B 0.9800 . ?
C33 H33C 0.9800 . ?
C34 H34A 0.9800 . ?
C34 H34B 0.9800 . ?
C34 H34C 0.9800 . ?
C35 H35A 0.9800 . ?
C35 H35B 0.9800 . ?
C35 H35C 0.9800 . ?
C36 H36A 0.9800 . ?
C36 H36B 0.9800 . ?
C36 H36C 0.9800 . ?
C37 H37A 0.9800 . ?
C37 H37B 0.9800 . ?
C37 H37C 0.9800 . ?
C38 C39 1.475(12) . ?
C38 C39A 1.64(4) . ?
C38 C40 1.553(12) . ?
C38 C40A 1.55(3) . ?
C38 C41 1.530(11) . ?
C38 C41A 1.36(3) . ?
C39 H39A 0.9800 . ?
C39 H39B 0.9800 . ?
C39 H39C 0.9800 . ?
C39A H39D 0.9800 . ?
C39A H39E 0.9800 . ?
C39A H39F 0.9800 . ?
C40 H40A 0.9800 . ?
C40 H40B 0.9800 . ?
C40 H40C 0.9800 . ?
C40A H40D 0.9800 . ?
C40A H40E 0.9800 . ?
C40A H40F 0.9800 . ?
C41 H41A 0.9800 . ?
C41 H41B 0.9800 . ?
C41 H41C 0.9800 . ?
C41A H41D 0.9800 . ?
C41A H41E 0.9800 . ?
C41A H41F 0.9800 . ?
C42 H42 1.0000 . ?
C43 H43A 0.9800 . ?
C43 H43B 0.9800 . ?
C43 H43C 0.9800 . ?
C44 H44A 0.9800 . ?
C44 H44B 0.9800 . ?
C44 H44C 0.9800 . ?
C45 H45A 0.9800 . ?
C45 H45B 0.9800 . ?
C45 H45C 0.9800 . ?
C46 H46A 0.9800 . ?
C46 H46B 0.9800 . ?
C46 H46C 0.9800 . ?
C47 H47A 0.9800 . ?
C47 H47B 0.9800 . ?
C47 H47C 0.9800 . ?
C48 H48A 0.9800 . ?
C48 H48B 0.9800 . ?
C48 H48C 0.9800 . ?
C49 H49A 0.9800 . ?
C49 H49B 0.9800 . ?
C49 H49C 0.9800 . ?
C50 H50A 0.9800 . ?
C50 H50B 0.9800 . ?
C50 H50C 0.9800 . ?
C51 H51A 0.9800 . ?
C51 H51B 0.9800 . ?
C51 H51C 0.9800 . ?
C52 H52A 0.9800 . ?
C52 H52B 0.9800 . ?
C52 H52C 0.9800 . ?
C52 C53 1.473(17) . ?
C53 H53A 0.9900 . ?
C53 H53B 0.9900 . ?
C53 C54 1.487(17) . ?
C54 H54A 0.9900 . ?
C54 H54B 0.9900 . ?
C54 C55 1.464(17) . ?
C55 H55A 0.9900 . ?
C55 H55B 0.9900 . ?
C55 C56 1.496(17) . ?
C56 H56A 0.9800 . ?
C56 H56B 0.9800 . ?
C56 H56C 0.9800 . ?
C57 H57A 0.9800 . ?
C57 H57B 0.9800 . ?
C57 H57C 0.9800 . ?
C57 C58 1.541(16) . ?
C58 H58A 0.9900 . ?
C58 H58B 0.9900 . ?
C58 C59 1.528(17) . ?
C59 H59A 0.9900 . ?
C59 H59B 0.9900 . ?
C59 C60 1.509(16) . ?
C60 H60A 0.9900 . ?
C60 H60B 0.9900 . ?
C60 C61 1.519(17) . ?
C61 H61A 0.9800 . ?
C61 H61B 0.9800 . ?
C61 H61C 0.9800 . ?

loop_
_geom_torsion_atom_site_label_1
_geom_torsion_atom_site_label_2
_geom_torsion_atom_site_label_3
_geom_torsion_atom_site_label_4
_geom_torsion
_geom_torsion_site_symmetry_1
_geom_torsion_site_symmetry_2
_geom_torsion_site_symmetry_3
_geom_torsion_site_symmetry_4
_geom_torsion_publ_flag
Sb1 C1 C2 C3 -163.9(4) . . . . ?
Sb1 C1 C2 C7 22.1(7) . . . . ?
Sb1 C1 C6 C5 168.2(4) . . . . ?
Sb1 C1 C6 C18 -13.0(6) . . . . ?
Sb2 C25 C26 C27 -179.9(4) . . . . ?
Sb2 C25 C26 C31 1.4(7) . . . . ?
Sb2 C25 C30 C29 178.6(4) . . . . ?
Sb2 C25 C30 C42 -2.3(6) . . . . ?
C1 C2 C3 C4 -4.6(8) . . . . ?
C1 C2 C7 Si9 95.5(5) . . . . ?
C1 C2 C7 Si2 -131.3(4) . . . . ?
C1 C6 C18 Si3 -84.8(5) . . . . ?
C1 C6 C18 Si4 146.0(4) . . . . ?
C2 C1 C6 C5 -5.6(7) . . . . ?
C2 C1 C6 C18 173.2(5) . . . . ?
C2 C3 C4 C5 -3.4(9) . . . . ?
C2 C3 C4 C14 174.1(6) . . . . ?
C3 C2 C7 Si9 -78.6(5) . . . . ?
C3 C2 C7 Si2 54.6(6) . . . . ?
C3 C4 C5 C6 7.2(9) . . . . ?
C3 C4 C14 C15 4.1(10) . . . . ?
C3 C4 C14 C16 125.6(7) . . . . ?
C3 C4 C14 C17 -115.3(7) . . . . ?
C4 C5 C6 C1 -2.7(9) . . . . ?
C4 C5 C6 C18 178.5(5) . . . . ?
C5 C4 C14 C15 -178.5(7) . . . . ?
C5 C4 C14 C16 -56.9(9) . . . . ?
C5 C4 C14 C17 62.1(8) . . . . ?
C5 C6 C18 Si3 94.0(5) . . . . ?
C5 C6 C18 Si4 -35.2(6) . . . . ?
C6 C1 C2 C3 9.0(7) . . . . ?
C6 C1 C2 C7 -165.0(5) . . . . ?
C7 C2 C3 C4 169.9(5) . . . . ?
C14 C4 C5 C6 -170.4(6) . . . . ?
C25 C26 C27 C28 -0.1(8) . . . . ?
C25 C26 C31 Si5 113.1(5) . . . . ?
C25 C26 C31 Si6 -112.8(5) . . . . ?
C25 C30 C42 Si7 -100.3(5) . . . . ?
C25 C30 C42 Si8 124.8(5) . . . . ?
C26 C25 C30 C29 -2.9(7) . . . . ?
C26 C25 C30 C42 176.2(5) . . . . ?
C26 C27 C28 C29 -0.5(9) . . . . ?
C26 C27 C28 C38 -179.7(6) . . . . ?
C27 C26 C31 Si5 -65.6(5) . . . . ?
C27 C26 C31 Si6 68.5(5) . . . . ?
C27 C28 C29 C30 -0.6(9) . . . . ?
C27 C28 C38 C39 57.9(9) . . . . ?
C27 C28 C38 C39A 111.9(14) . . . . ?
C27 C28 C38 C40 -63.5(8) . . . . ?
C27 C28 C38 C40A -0.3(18) . . . . ?
C27 C28 C38 C41 -178.0(7) . . . . ?
C27 C28 C38 C41A -134.6(19) . . . . ?
C28 C29 C30 C25 2.3(8) . . . . ?
C28 C29 C30 C42 -176.8(5) . . . . ?
C29 C28 C38 C39 -121.2(8) . . . . ?
C29 C28 C38 C39A -67.2(15) . . . . ?
C29 C28 C38 C40 117.3(7) . . . . ?
C29 C28 C38 C40A -179.4(17) . . . . ?
C29 C28 C38 C41 2.9(10) . . . . ?
C29 C28 C38 C41A 46(2) . . . . ?
C29 C30 C42 Si7 78.8(5) . . . . ?
C29 C30 C42 Si8 -56.2(6) . . . . ?
C30 C25 C26 C27 1.8(7) . . . . ?
C30 C25 C26 C31 -176.9(5) . . . . ?
C31 C26 C27 C28 178.7(5) . . . . ?
C38 C28 C29 C30 178.5(6) . . . . ?
C43 Si7 C42 Si8 70.3(4) . . . . ?
C43 Si7 C42 C30 -63.7(4) . . . . ?
C44 Si7 C42 Si8 -51.7(4) . . . . ?
C44 Si7 C42 C30 174.4(4) . . . . ?
C45 Si7 C42 Si8 -169.7(3) . . . . ?
C45 Si7 C42 C30 56.3(4) . . . . ?
C49 Si1 N Sb1 -56.5(4) . . . . ?
C49 Si1 N Sb2 91.7(3) . . . . ?
C50 Si1 N Sb1 65.3(4) . . . . ?
C50 Si1 N Sb2 -146.5(3) . . . . ?
C51 Si1 N Sb1 -176.7(4) . . . . ?
C51 Si1 N Sb2 -28.5(4) . . . . ?
C52 C53 C54 C55 -176(3) . . . . ?
C53 C54 C55 C56 -171(4) . . . . ?
C57 C58 C59 C60 175.0(17) . . . . ?
C58 C59 C60 C61 176.9(18) . . . . ?

loop_
_twin_individual_id
_twin_individual_mass_fraction_refined
1 0.8979(5)
2 0.1021(5)
